data_2226983
loop_
_publ_author_name
'Qiu, Ming-qiang'

_publ_section_title
;
 [Hydrogen bis(1,2,4-triazole)] 1,2,4-triazolium
 bis(3-carboxy-4-hydroxybenzenesulfonate) 1,2,4-triazole disolvate
;
_journal_coeditor_code LH5006
_journal_issue 8
_journal_name_full 'Acta Crystallographica Section E'
_journal_page_first o2029
_journal_paper_doi 10.1107/S1600536810008603
_journal_volume 66
_journal_year 2010
_chemical_formula_iupac 'C2 H4 N3 +, C4 H7 N6 +, 2C7 H5 O6 S -, 2C2 H3 N3'
_chemical_formula_moiety 'C2 H4 N3 +, C4 H7 N6 +, 2(C7 H5 O6 S -), 2(C2 H3 N3)'
_chemical_formula_sum 'C24 H27 N15 O12 S2'
_chemical_formula_weight 781.73
_chemical_name_systematic
;
[Hydrogen bis(1,2,4-triazole)] 1,2,4-triazolium
bis(3-carboxy-4-hydroxybenzenesulfonate) 1,2,4-triazole disolvate
;
_space_group_IT_number 15
_symmetry_cell_setting monoclinic
_symmetry_space_group_name_Hall '-C 2yc'
_symmetry_space_group_name_H-M 'C 1 2/c 1'
_atom_sites_solution_hydrogens geom
_atom_sites_solution_primary direct
_atom_sites_solution_secondary difmap
_audit_creation_method SHELXL-97
_cell_angle_alpha 90.00
_cell_angle_beta 106.669(2)
_cell_angle_gamma 90.00
_cell_formula_units_Z 4
_cell_length_a 21.2585(5)
_cell_length_b 5.1471(2)
_cell_length_c 32.2084(15)
_cell_measurement_reflns_used 6709
_cell_measurement_temperature 295(2)
_cell_measurement_theta_max 27.39
_cell_measurement_theta_min 2.38
_cell_volume 3376.1(2)
_computing_cell_refinement 'SAINT-Plus (Bruker, 2001)'
_computing_data_collection 'SMART (Bruker, 2001)'
_computing_data_reduction 'SAINT-Plus (Bruker, 2001)'
_computing_molecular_graphics 'PLATON (Spek, 2009)'
_computing_publication_material 'PLATON (Spek, 2009)'
_computing_structure_refinement 'SHELXL97 (Sheldrick, 2008)'
_computing_structure_solution 'SHELXS97 (Sheldrick, 2008)'
_diffrn_ambient_temperature 295(2)
_diffrn_measured_fraction_theta_full 0.991
_diffrn_measured_fraction_theta_max 0.991
_diffrn_measurement_device_type 'Bruker SMART APEX CCD area-detector'
_diffrn_measurement_method '0.3\% wide \w exposures'
_diffrn_radiation_monochromator graphite
_diffrn_radiation_source 'fine focus sealed Siemens Mo tube'
_diffrn_radiation_type 'Mo k\a'
_diffrn_radiation_wavelength 0.71073
_diffrn_reflns_av_R_equivalents 0.0621
_diffrn_reflns_av_sigmaI/netI 0.0393
_diffrn_reflns_limit_h_max 27
_diffrn_reflns_limit_h_min -27
_diffrn_reflns_limit_k_max 6
_diffrn_reflns_limit_k_min -6
_diffrn_reflns_limit_l_max 41
_diffrn_reflns_limit_l_min -41
_diffrn_reflns_number 18315
_diffrn_reflns_theta_full 27.50
_diffrn_reflns_theta_max 27.50
_diffrn_reflns_theta_min 2.00
_exptl_absorpt_coefficient_mu 0.242
_exptl_absorpt_correction_T_max 0.9623
_exptl_absorpt_correction_T_min 0.9210
_exptl_absorpt_correction_type multi-scan
_exptl_absorpt_process_details '(SADABS; Sheldrick, 1997)'
_exptl_crystal_colour colorless
_exptl_crystal_density_diffrn 1.538
_exptl_crystal_density_method 'not measured'
_exptl_crystal_description block
_exptl_crystal_F_000 1616
_exptl_crystal_size_max 0.30
_exptl_crystal_size_mid 0.20
_exptl_crystal_size_min 0.16
_refine_diff_density_max 0.312
_refine_diff_density_min -0.466
_refine_ls_extinction_method none
_refine_ls_goodness_of_fit_ref 1.091
_refine_ls_hydrogen_treatment constr
_refine_ls_matrix_type full
_refine_ls_number_parameters 240
_refine_ls_number_reflns 3853
_refine_ls_number_restraints 1
_refine_ls_restrained_S_all 1.091
_refine_ls_R_factor_all 0.0567
_refine_ls_R_factor_gt 0.0441
_refine_ls_shift/su_max 0.001
_refine_ls_shift/su_mean 0.000
_refine_ls_structure_factor_coef Fsqd
_refine_ls_weighting_details 'calc w=1/[\s^2^(Fo^2^)+(0.0743P)^2^+0.0000P] where P=(Fo^2^+2Fc^2^)/3'
_refine_ls_weighting_scheme calc
_refine_ls_wR_factor_gt 0.1149
_refine_ls_wR_factor_ref 0.1241
_reflns_number_gt 3005
_reflns_number_total 3853
_reflns_threshold_expression I>2\s(I)
_cod_data_source_file lh5006.cif
_cod_data_source_block I
_cod_original_sg_symbol_H-M 'C 2/c'
_cod_database_code 2226983
_cod_database_fobs_code 2226983

loop_
_symmetry_equiv_pos_as_xyz
'x, y, z'
'-x, y, -z+1/2'
'x+1/2, y+1/2, z'
'-x+1/2, y+1/2, -z+1/2'
'-x, -y, -z'
'x, -y, z-1/2'
'-x+1/2, -y+1/2, -z'
'x+1/2, -y+1/2, z-1/2'

loop_
_atom_site_type_symbol
_atom_site_label
_atom_site_fract_x
_atom_site_fract_y
_atom_site_fract_z
_atom_site_U_iso_or_equiv
_atom_site_adp_type
_atom_site_calc_flag
_atom_site_refinement_flags
_atom_site_occupancy
_atom_site_disorder_assembly
_atom_site_disorder_group
C C1 0.66592(8) 0.1594(3) 0.66015(5) 0.0349(4) Uani d . 1 . .
C C2 0.66022(9) 0.3282(4) 0.69313(6) 0.0412(4) Uani d . 1 . .
C C3 0.70762(9) 0.5162(4) 0.70910(6) 0.0450(4) Uani d . 1 . .
H H3 0.7034 0.6283 0.7308 0.054 Uiso calc R 1 . .
C C4 0.76066(9) 0.5383(4) 0.69313(5) 0.0397(4) Uani d . 1 . .
H H4 0.7922 0.6655 0.7040 0.048 Uiso calc R 1 . .
C C5 0.76747(8) 0.3715(3) 0.66080(5) 0.0308(3) Uani d . 1 . .
C C6 0.72049(7) 0.1834(3) 0.64446(5) 0.0326(4) Uani d . 1 . .
H H6 0.7252 0.0719 0.6228 0.039 Uiso calc R 1 . .
C C7 0.61526(8) -0.0409(4) 0.64341(6) 0.0408(4) Uani d . 1 . .
C C8 0.48133(9) 0.4771(4) 0.61003(6) 0.0475(5) Uani d . 1 . .
H H8 0.4816 0.5938 0.6321 0.057 Uiso calc R 1 . .
C C9 0.50432(10) 0.2716(4) 0.56064(7) 0.0520(5) Uani d . 1 . .
H H9 0.5260 0.2187 0.5408 0.062 Uiso calc R 1 . .
C C10 0.32077(9) 0.5933(4) 0.53084(6) 0.0482(5) Uani d . 1 . .
H H10 0.3107 0.6020 0.5571 0.058 Uiso calc R 1 . .
C C11 0.32417(11) 0.4882(5) 0.46875(7) 0.0635(6) Uani d . 1 . .
H H11 0.3153 0.4019 0.4423 0.076 Uiso calc R 1 . .
C C12 0.95952(7) -0.0581(3) 0.72250(5) 0.0361(4) Uani d P 0.50 A 1
H H12 0.9251 -0.1117 0.6991 0.043 Uiso calc PR 0.50 A 1
N N7' 0.95952(7) -0.0581(3) 0.72250(5) 0.0361(4) Uani d P 0.50 A 2
H H7' 0.9277 -0.1077 0.7008 0.043 Uiso calc PR 0.50 A 2
S S1 0.836787(18) 0.39131(8) 0.641015(13) 0.03328(15) Uani d . 1 . .
N N1 0.43718(7) 0.2946(3) 0.59598(5) 0.0472(4) Uani d . 1 . .
H H1A 0.4043 0.2664 0.6058 0.057 Uiso calc R 1 . .
N N2 0.45067(8) 0.1586(3) 0.56410(6) 0.0513(4) Uani d . 1 . .
N N3 0.52520(7) 0.4707(3) 0.58830(5) 0.0472(4) Uani d . 1 . .
N N4 0.36238(8) 0.7445(3) 0.51939(6) 0.0538(4) Uani d . 1 . .
H H4A 0.3849 0.8622 0.5361 0.065 Uiso d R 1 . .
N N5 0.36563(10) 0.6798(4) 0.47949(6) 0.0719(6) Uani d . 1 . .
N N6 0.29550(7) 0.4275(3) 0.49953(5) 0.0431(4) Uani d D 1 . .
H H6A 0.2671 0.3075 0.4989 0.052 Uiso calc PRD 0.50 . .
N N7 0.97459(8) 0.1865(3) 0.73276(5) 0.0416(4) Uani d P 0.50 . 1
H H7 0.9547 0.3209 0.7193 0.050 Uiso calc PR 0.50 . 1
C C12' 0.97459(8) 0.1865(3) 0.73276(5) 0.0416(4) Uani d P 0.50 . 2
H H12' 0.9531 0.3318 0.7182 0.050 Uiso calc PR 0.50 . 2
N N8 1.0000 -0.2185(4) 0.7500 0.0355(4) Uani d S 1 . .
O O1 0.62327(6) -0.1836(3) 0.61157(4) 0.0480(3) Uani d . 1 . .
H H1 0.5922 -0.2874 0.6043 0.072 Uiso d R 1 . .
O O2 0.56876(6) -0.0698(3) 0.65856(5) 0.0564(4) Uani d . 1 . .
O O3 0.60993(7) 0.3137(3) 0.71072(5) 0.0634(4) Uani d . 1 . .
H H3A 0.5891 0.1885 0.6969 0.095 Uiso d R 1 . .
O O4 0.81766(6) 0.5286(3) 0.60014(4) 0.0488(3) Uani d . 1 . .
O O5 0.85622(6) 0.1272(2) 0.63667(4) 0.0494(3) Uani d . 1 . .
O O6 0.88616(6) 0.5346(3) 0.67359(4) 0.0527(4) Uani d . 1 . .

loop_
_atom_site_aniso_label
_atom_site_aniso_U_11
_atom_site_aniso_U_22
_atom_site_aniso_U_33
_atom_site_aniso_U_12
_atom_site_aniso_U_13
_atom_site_aniso_U_23
C1 0.0309(8) 0.0349(9) 0.0413(9) -0.0020(7) 0.0143(7) 0.0024(7)
C2 0.0406(9) 0.0445(11) 0.0447(10) 0.0000(8) 0.0219(8) 0.0003(8)
C3 0.0496(10) 0.0456(11) 0.0445(10) -0.0010(9) 0.0210(8) -0.0114(8)
C4 0.0409(9) 0.0370(10) 0.0408(9) -0.0072(8) 0.0112(7) -0.0053(7)
C5 0.0293(8) 0.0308(9) 0.0321(8) -0.0024(6) 0.0082(6) 0.0014(6)
C6 0.0312(8) 0.0329(9) 0.0363(8) -0.0044(7) 0.0138(7) -0.0028(7)
C7 0.0331(9) 0.0409(10) 0.0508(10) -0.0075(8) 0.0158(8) 0.0017(8)
C8 0.0404(10) 0.0487(12) 0.0582(12) -0.0127(9) 0.0217(9) -0.0063(9)
C9 0.0432(10) 0.0553(12) 0.0634(12) -0.0136(9) 0.0249(9) -0.0123(10)
C10 0.0430(10) 0.0528(12) 0.0481(11) -0.0086(9) 0.0121(8) -0.0094(9)
C11 0.0566(12) 0.0892(17) 0.0477(12) -0.0238(13) 0.0198(10) -0.0170(11)
C12 0.0348(8) 0.0347(9) 0.0361(8) -0.0063(6) 0.0059(6) -0.0029(6)
N7' 0.0348(8) 0.0347(9) 0.0361(8) -0.0063(6) 0.0059(6) -0.0029(6)
S1 0.0259(2) 0.0380(3) 0.0359(2) -0.00670(16) 0.00876(16) 0.00054(16)
N1 0.0359(8) 0.0499(10) 0.0617(10) -0.0109(7) 0.0234(7) 0.0004(8)
N2 0.0414(9) 0.0472(10) 0.0674(11) -0.0149(7) 0.0191(8) -0.0066(8)
N3 0.0356(8) 0.0497(10) 0.0608(10) -0.0139(7) 0.0207(7) -0.0069(8)
N4 0.0464(9) 0.0511(11) 0.0590(11) -0.0158(8) 0.0074(8) -0.0075(8)
N5 0.0626(12) 0.0949(16) 0.0629(12) -0.0335(11) 0.0254(10) -0.0039(11)
N6 0.0365(8) 0.0494(9) 0.0421(8) -0.0128(7) 0.0095(6) -0.0086(7)
N7 0.0426(9) 0.0297(8) 0.0441(9) 0.0030(7) -0.0009(7) 0.0037(7)
C12' 0.0426(9) 0.0297(8) 0.0441(9) 0.0030(7) -0.0009(7) 0.0037(7)
N8 0.0364(10) 0.0281(8) 0.0428(11) 0.000 0.0125(9) 0.000
O1 0.0388(7) 0.0499(8) 0.0595(8) -0.0196(6) 0.0206(6) -0.0140(6)
O2 0.0427(7) 0.0598(9) 0.0770(10) -0.0165(7) 0.0337(7) -0.0083(7)
O3 0.0590(9) 0.0729(10) 0.0759(10) -0.0122(8) 0.0474(8) -0.0169(8)
O4 0.0412(7) 0.0626(9) 0.0434(7) -0.0075(6) 0.0135(6) 0.0133(6)
O5 0.0434(7) 0.0422(8) 0.0690(9) 0.0032(6) 0.0265(6) -0.0008(6)
O6 0.0359(7) 0.0646(9) 0.0534(8) -0.0200(6) 0.0060(6) -0.0085(7)

loop_
_atom_type_symbol
_atom_type_description
_atom_type_scat_dispersion_real
_atom_type_scat_dispersion_imag
_atom_type_scat_source
C C 0.0033 0.0016 'International Tables Vol C Tables 4.2.6.8 and 6.1.1.4'
H H 0.0000 0.0000 'International Tables Vol C Tables 4.2.6.8 and 6.1.1.4'
N N 0.0061 0.0033 'International Tables Vol C Tables 4.2.6.8 and 6.1.1.4'
O O 0.0106 0.0060 'International Tables Vol C Tables 4.2.6.8 and 6.1.1.4'
S S 0.1246 0.1234 'International Tables Vol C Tables 4.2.6.8 and 6.1.1.4'

loop_
_geom_angle_atom_site_label_1
_geom_angle_atom_site_label_2
_geom_angle_atom_site_label_3
_geom_angle_site_symmetry_1
_geom_angle_site_symmetry_3
_geom_angle
_geom_angle_publ_flag
C6 C1 C2 . . 118.65(15) ?
C6 C1 C7 . . 121.60(15) ?
C2 C1 C7 . . 119.74(15) ?
O3 C2 C3 . . 117.57(16) ?
O3 C2 C1 . . 122.33(16) ?
C3 C2 C1 . . 120.10(15) ?
C4 C3 C2 . . 120.49(16) ?
C4 C3 H3 . . 119.8 ?
C2 C3 H3 . . 119.8 ?
C3 C4 C5 . . 120.22(16) ?
C3 C4 H4 . . 119.9 ?
C5 C4 H4 . . 119.9 ?
C6 C5 C4 . . 119.95(15) ?
C6 C5 S1 . . 119.28(12) ?
C4 C5 S1 . . 120.75(13) ?
C5 C6 C1 . . 120.57(15) ?
C5 C6 H6 . . 119.7 ?
C1 C6 H6 . . 119.7 ?
O2 C7 O1 . . 122.79(16) ?
O2 C7 C1 . . 121.63(17) ?
O1 C7 C1 . . 115.58(14) ?
N1 C8 N3 . . 110.12(17) ?
N1 C8 H8 . . 124.9 ?
N3 C8 H8 . . 124.9 ?
N2 C9 N3 . . 114.23(18) ?
N2 C9 H9 . . 122.9 ?
N3 C9 H9 . . 122.9 ?
N4 C10 N6 . . 109.32(18) ?
N4 C10 H10 . . 125.3 ?
N6 C10 H10 . . 125.3 ?
N5 C11 N6 . . 113.38(19) ?
N5 C11 H11 . . 123.3 ?
N6 C11 H11 . . 123.3 ?
N7 C12 N8 . . 111.20(15) ?
N7 C12 H12 . . 124.4 ?
N8 C12 H12 . . 124.4 ?
O5 S1 O4 . . 112.75(8) ?
O5 S1 O6 . . 112.42(9) ?
O4 S1 O6 . . 111.42(8) ?
O5 S1 C5 . . 105.83(8) ?
O4 S1 C5 . . 108.09(7) ?
O6 S1 C5 . . 105.84(8) ?
C8 N1 N2 . . 110.43(15) ?
C8 N1 H1A . . 124.8 ?
N2 N1 H1A . . 124.8 ?
C9 N2 N1 . . 102.45(15) ?
C8 N3 C9 . . 102.77(15) ?
C10 N4 N5 . . 110.21(16) ?
C10 N4 H4A . . 123.0 ?
N5 N4 H4A . . 126.8 ?
C11 N5 N4 . . 102.98(17) ?
C10 N6 C11 . . 104.11(17) ?
C10 N6 H6A . . 127.9 ?
C11 N6 H6A . . 127.9 ?
N7 N7 C12 2_756 . 107.15(10) ?
N7 N7 H7 2_756 . 126.4 ?
C12 N7 H7 . . 126.4 ?
N7' N8 C12 2_756 . 103.29(18) ?
C12 N8 C12 2_756 . 103.29(18) ?
C7 O1 H1 . . 108.1 ?
C2 O3 H3A . . 100.5 ?

loop_
_geom_bond_atom_site_label_1
_geom_bond_atom_site_label_2
_geom_bond_site_symmetry_2
_geom_bond_distance
_geom_bond_publ_flag
C1 C6 . 1.397(2) ?
C1 C2 . 1.404(2) ?
C1 C7 . 1.477(2) ?
C2 O3 . 1.348(2) ?
C2 C3 . 1.386(3) ?
C3 C4 . 1.372(2) ?
C3 H3 . 0.9300 ?
C4 C5 . 1.389(2) ?
C4 H4 . 0.9300 ?
C5 C6 . 1.382(2) ?
C5 S1 . 1.7683(16) ?
C6 H6 . 0.9300 ?
C7 O2 . 1.230(2) ?
C7 O1 . 1.311(2) ?
C8 N1 . 1.313(2) ?
C8 N3 . 1.317(2) ?
C8 H8 . 0.9300 ?
C9 N2 . 1.313(2) ?
C9 N3 . 1.347(2) ?
C9 H9 . 0.9300 ?
C10 N4 . 1.308(2) ?
C10 N6 . 1.313(2) ?
C10 H10 . 0.9300 ?
C11 N5 . 1.302(3) ?
C11 N6 . 1.341(2) ?
C11 H11 . 0.9300 ?
C12 N7 . 1.318(2) ?
C12 N8 . 1.3299(18) ?
C12 H12 . 0.9300 ?
S1 O5 . 1.4390(14) ?
S1 O4 . 1.4462(12) ?
S1 O6 . 1.4542(12) ?
N1 N2 . 1.340(2) ?
N1 H1A . 0.8600 ?
N4 N5 . 1.348(2) ?
N4 H4A . 0.8589 ?
N6 H6A . 0.8600 ?
N7 N7 2_756 1.309(3) ?
N7 H7 . 0.8600 ?
N8 N7' 2_756 1.3299(19) ?
N8 C12 2_756 1.3299(19) ?
O1 H1 . 0.8298 ?
O3 H3A . 0.8349 ?

loop_
_geom_hbond_atom_site_label_D
_geom_hbond_atom_site_label_H
_geom_hbond_atom_site_label_A
_geom_hbond_site_symmetry_A
_geom_hbond_distance_DH
_geom_hbond_distance_HA
_geom_hbond_distance_DA
_geom_hbond_angle_DHA
_geom_hbond_publ_flag
N1 H1A O4 3_445 0.86 2.17 2.9231(18) 145.4 y
N1 H1A O5 3_455 0.86 2.46 2.984(2) 119.8 y
N4 H4A N2 1_565 0.86 2.09 2.931(2) 165.6 y
N6 H6A N6 7_556 0.86 1.81 2.667(3) 175.1 y
N7 H7 O6 . 0.86 2.07 2.885(2) 158.6 y
N7' H7' O5 . 0.86 2.50 3.145(2) 132.7 y
N7' H7' O6 1_545 0.86 2.12 2.8104(19) 137.0 y
O3 H3A O2 . 0.83 1.78 2.577(2) 158.7 y
O1 H1 N3 1_545 0.83 1.85 2.6791(19) 177.8 y
C8 H8 O2 1_565 0.93 2.50 3.110(2) 123.3 y
C9 H9 N5 5_666 0.93 2.62 3.381(3) 139.3 y
C10 H10 O4 3_455 0.93 2.58 3.177(2) 122.4 y
C10 H10 O5 3_455 0.93 2.47 3.278(2) 145.2 y

loop_
_geom_torsion_atom_site_label_1
_geom_torsion_atom_site_label_2
_geom_torsion_atom_site_label_3
_geom_torsion_atom_site_label_4
_geom_torsion_site_symmetry_1
_geom_torsion_site_symmetry_2
_geom_torsion_site_symmetry_3
_geom_torsion_site_symmetry_4
_geom_torsion
_geom_torsion_publ_flag
C6 C1 C2 O3 . . . . -178.42(17) ?
C7 C1 C2 O3 . . . . 0.5(3) ?
C6 C1 C2 C3 . . . . 0.9(3) ?
C7 C1 C2 C3 . . . . 179.84(17) ?
O3 C2 C3 C4 . . . . 178.88(17) ?
C1 C2 C3 C4 . . . . -0.5(3) ?
C2 C3 C4 C5 . . . . -0.2(3) ?
C3 C4 C5 C6 . . . . 0.4(3) ?
C3 C4 C5 S1 . . . . -178.12(14) ?
C4 C5 C6 C1 . . . . 0.1(3) ?
S1 C5 C6 C1 . . . . 178.59(13) ?
C2 C1 C6 C5 . . . . -0.7(3) ?
C7 C1 C6 C5 . . . . -179.63(15) ?
C6 C1 C7 O2 . . . . 176.66(17) ?
C2 C1 C7 O2 . . . . -2.3(3) ?
C6 C1 C7 O1 . . . . -3.5(2) ?
C2 C1 C7 O1 . . . . 177.61(16) ?
C6 C5 S1 O5 . . . . -40.75(15) ?
C4 C5 S1 O5 . . . . 137.75(15) ?
C6 C5 S1 O4 . . . . 80.28(15) ?
C4 C5 S1 O4 . . . . -101.22(15) ?
C6 C5 S1 O6 . . . . -160.25(13) ?
C4 C5 S1 O6 . . . . 18.24(16) ?
N3 C8 N1 N2 . . . . 0.2(2) ?
N3 C9 N2 N1 . . . . -0.2(2) ?
C8 N1 N2 C9 . . . . 0.0(2) ?
N1 C8 N3 C9 . . . . -0.3(2) ?
N2 C9 N3 C8 . . . . 0.3(2) ?
N6 C10 N4 N5 . . . . -0.2(2) ?
N6 C11 N5 N4 . . . . -0.5(3) ?
C10 N4 N5 C11 . . . . 0.4(3) ?
N4 C10 N6 C11 . . . . -0.1(2) ?
N5 C11 N6 C10 . . . . 0.4(3) ?
N8 C12 N7 N7 . . . 2_756 0.1(2) ?
N7 C12 N8 N7' . . . 2_756 -0.03(10) ?
N7 C12 N8 C12 . . . 2_756 -0.03(10) ?
